data_4300972
loop_
_publ_author_name
'Abdou, Hanan E.'
'Mohamed, Ahmed A.'
'Fackler, John P.'

_publ_section_title
;
 Synthesis and X-ray Structures of Dinuclear and Trinuclear Gold(I) and
 Dinuclear Gold(II) Amidinate Complexes
;
_journal_coden_ASTM INOCAJ
_journal_issue 2
_journal_name_full 'Inorganic Chemistry'
_journal_page_first 166
_journal_page_last 168
_journal_paper_doi 10.1021/ic048855q
_journal_volume 44
_journal_year 2005
_chemical_formula_sum 'C34 H38 Au2 N4'
_chemical_formula_weight 896.62
_space_group_IT_number 2
_symmetry_cell_setting triclinic
_symmetry_space_group_name_Hall '-P 1'
_symmetry_space_group_name_H-M 'P -1'
_cell_angle_alpha 81.74(5)
_cell_angle_beta 71.23(5)
_cell_angle_gamma 86.07(9)
_cell_formula_units_Z 1
_cell_length_a 7.354(6)
_cell_length_b 9.661(7)
_cell_length_c 11.421(10)
_cell_measurement_temperature 110(2)
_cell_volume 760.1(11)
_diffrn_ambient_temperature 110(2)
_exptl_crystal_density_diffrn 1.959
_cod_duplicate_entry 4308390
_cod_depositor_comments
;
The following automatic conversions were performed:
'_symmetry_cell_setting' value 'Triclinic' changed to 'triclinic'
according to '/home/saulius/struct/CIF-dictionaries/cif_core.dic'
dictionary named 'cif_core.dic' version 2.4.1 from 2010-06-29.

Automatic conversion script
Id: cif_fix_enum 1527 2010-12-29 10:47:43Z saulius 
;
_cod_database_code 4300972

loop_
_symmetry_equiv_pos_as_xyz
'x, y, z'
'-x, -y, -z'

loop_
_atom_site_label
_atom_site_type_symbol
_atom_site_fract_x
_atom_site_fract_y
_atom_site_fract_z
_atom_site_U_iso_or_equiv
_atom_site_adp_type
_atom_site_occupancy
_atom_site_symmetry_multiplicity
_atom_site_calc_flag
_atom_site_refinement_flags
_atom_site_disorder_assembly
_atom_site_disorder_group
Au1 Au 0.09415(3) 0.62244(2) 0.46644(2) 0.0173(2) Uani 1 1 d . . .
N1 N 0.2551(11) 0.5369(7) 0.3119(7) 0.0177(15) Uani 1 1 d . . .
N2 N 0.0907(10) 0.3235(8) 0.3702(6) 0.0185(15) Uani 1 1 d . . .
C1 C 0.2192(13) 0.4133(10) 0.2947(9) 0.021(2) Uani 1 1 d . . .
H1A H 0.2948 0.3829 0.2179 0.026 Uiso 1 1 calc R . .
C2 C 0.3859(11) 0.6205(9) 0.2084(7) 0.0182(17) Uani 1 1 d . . .
C3 C 0.3470(11) 0.6581(9) 0.0959(7) 0.0223(16) Uani 1 1 d . . .
C4 C 0.4698(12) 0.7462(9) 0.0025(8) 0.0268(17) Uani 1 1 d . . .
H4A H 0.4444 0.7715 -0.0744 0.032 Uiso 1 1 calc R . .
C5 C 0.6294(12) 0.7983(10) 0.0190(8) 0.0307(19) Uani 1 1 d . . .
H5A H 0.7135 0.8581 -0.0466 0.037 Uiso 1 1 calc R . .
C6 C 0.6661(12) 0.7636(9) 0.1301(8) 0.0294(18) Uani 1 1 d . . .
H6A H 0.7753 0.8003 0.1409 0.035 Uiso 1 1 calc R . .
C7 C 0.5456(11) 0.6752(8) 0.2275(7) 0.0219(16) Uani 1 1 d . . .
C8 C 0.1690(12) 0.6072(10) 0.0771(8) 0.0286(18) Uani 1 1 d . . .
H8A H 0.1656 0.6438 -0.0068 0.043 Uiso 1 1 calc R . .
H8B H 0.0542 0.6402 0.1392 0.043 Uiso 1 1 calc R . .
H8C H 0.1722 0.5047 0.0867 0.043 Uiso 1 1 calc R . .
C9 C 0.5840(12) 0.6450(11) 0.3496(8) 0.0308(19) Uani 1 1 d . . .
H9A H 0.7015 0.6914 0.3439 0.046 Uiso 1 1 calc R . .
H9B H 0.5999 0.5438 0.3699 0.046 Uiso 1 1 calc R . .
H9C H 0.4757 0.6801 0.4151 0.046 Uiso 1 1 calc R . .
C10 C 0.0740(11) 0.1967(8) 0.3285(7) 0.0159(16) Uani 1 1 d . . .
C11 C -0.0687(11) 0.1866(9) 0.2736(7) 0.0210(16) Uani 1 1 d . . .
C12 C -0.0839(12) 0.0582(10) 0.2320(8) 0.0283(18) Uani 1 1 d . . .
H12A H -0.1804 0.0477 0.1954 0.034 Uiso 1 1 calc R . .
C13 C 0.0394(12) -0.0504(9) 0.2442(8) 0.0301(19) Uani 1 1 d . . .
H13A H 0.0303 -0.1351 0.2135 0.036 Uiso 1 1 calc R . .
C14 C 0.1779(12) -0.0400(9) 0.3006(8) 0.0281(18) Uani 1 1 d . . .
H14A H 0.2615 -0.1176 0.3090 0.034 Uiso 1 1 calc R . .
C15 C 0.1952(11) 0.0839(8) 0.3450(7) 0.0216(16) Uani 1 1 d . . .
C16 C -0.2060(13) 0.3039(10) 0.2631(9) 0.033(2) Uani 1 1 d . . .
H16A H -0.1755 0.3841 0.2966 0.050 Uiso 1 1 calc R . .
H16B H -0.3371 0.2744 0.3105 0.050 Uiso 1 1 calc R . .
H16C H -0.1963 0.3307 0.1753 0.050 Uiso 1 1 calc R . .
C17 C 0.3342(13) 0.0906(10) 0.4158(9) 0.034(2) Uani 1 1 d . . .
H17A H 0.4076 0.0020 0.4167 0.052 Uiso 1 1 calc R . .
H17B H 0.2633 0.1066 0.5016 0.052 Uiso 1 1 calc R . .
H17C H 0.4226 0.1674 0.3753 0.052 Uiso 1 1 calc R . .

loop_
_atom_site_aniso_label
_atom_site_aniso_U_11
_atom_site_aniso_U_22
_atom_site_aniso_U_33
_atom_site_aniso_U_23
_atom_site_aniso_U_13
_atom_site_aniso_U_12
Au1 0.0245(3) 0.0146(3) 0.0097(3) -0.00438(15) 0.00082(16) -0.00423(15)
N1 0.031(3) 0.010(4) 0.010(3) -0.003(3) -0.003(3) -0.001(3)
N2 0.024(3) 0.021(4) 0.006(3) -0.001(3) 0.002(2) -0.003(3)
C1 0.022(4) 0.024(5) 0.016(4) -0.005(4) -0.004(3) 0.004(3)
C2 0.025(4) 0.016(4) 0.009(4) -0.005(3) 0.003(3) -0.003(3)
C3 0.026(4) 0.023(4) 0.015(4) -0.008(3) 0.000(3) 0.004(3)
C4 0.035(4) 0.026(5) 0.015(4) 0.000(3) -0.002(3) -0.005(3)
C5 0.033(4) 0.033(5) 0.018(4) 0.001(4) 0.004(3) -0.007(4)
C6 0.027(4) 0.027(5) 0.030(5) -0.008(4) -0.001(3) -0.003(3)
C7 0.023(4) 0.018(4) 0.020(4) -0.007(3) 0.001(3) 0.000(3)
C8 0.028(4) 0.034(5) 0.023(4) -0.003(4) -0.007(3) -0.007(4)
C9 0.029(4) 0.044(6) 0.022(4) -0.010(4) -0.011(3) 0.005(4)
C10 0.026(4) 0.010(4) 0.007(4) 0.000(3) 0.002(3) -0.004(3)
C11 0.023(4) 0.024(4) 0.013(4) -0.006(3) -0.001(3) -0.002(3)
C12 0.030(4) 0.030(5) 0.030(4) -0.018(4) -0.008(3) -0.006(3)
C13 0.033(4) 0.019(4) 0.032(5) -0.010(4) 0.004(3) -0.013(3)
C14 0.035(4) 0.022(5) 0.022(4) -0.004(3) 0.000(3) 0.001(3)
C15 0.025(4) 0.018(4) 0.015(4) 0.001(3) 0.002(3) -0.002(3)
C16 0.042(5) 0.028(5) 0.037(5) -0.013(4) -0.020(4) 0.004(4)
C17 0.040(5) 0.024(5) 0.037(5) -0.006(4) -0.009(4) -0.003(4)

loop_
_geom_bond_atom_site_label_1
_geom_bond_atom_site_label_2
_geom_bond_distance
_geom_bond_site_symmetry_2
_geom_bond_publ_flag
Au1 N1 2.035(7) . ?
Au1 N2 2.037(7) 2_566 ?
Au1 Au1 2.711(3) 2_566 ?
N1 C1 1.295(13) . ?
N1 C2 1.441(11) . ?
N2 C1 1.328(13) . ?
N2 C10 1.404(11) . ?
N2 Au1 2.037(7) 2_566 ?
C2 C3 1.398(12) . ?
C2 C7 1.411(11) . ?
C3 C4 1.379(12) . ?
C3 C8 1.517(11) . ?
C4 C5 1.385(13) . ?
C5 C6 1.371(13) . ?
C6 C7 1.396(12) . ?
C7 C9 1.495(12) . ?
C10 C15 1.390(11) . ?
C10 C11 1.400(11) . ?
C11 C12 1.414(12) . ?
C11 C16 1.484(12) . ?
C12 C13 1.361(13) . ?
C13 C14 1.384(13) . ?
C14 C15 1.395(12) . ?
C15 C17 1.503(12) . ?
